data_4324417
loop_
_publ_author_name
'Ravi Shankar'
'Archana Jain'
'Gabriele Kociok-K\"ohn'
'Kieran C. Molloy'

_publ_section_title
;
 Diorganotin-Based Coordination Polymers Derived from
 Sulfonate/Phosphonate/Phosphonocarboxylate Ligands
;
_journal_name_full 'Inorganic Chemistry'
_journal_page_first 1339
_journal_page_last 1350
_journal_paper_doi 10.1021/ic1018423
_journal_volume 50
_journal_year 2011
_chemical_formula_moiety 'C19 H50 O13 P2 S2 Sn3'
_chemical_formula_sum 'C19 H50 O13 P2 S2 Sn3'
_chemical_formula_weight 968.72
_chemical_name_systematic
;
 ?
;
_space_group_IT_number 14
_symmetry_cell_setting monoclinic
_symmetry_space_group_name_Hall '-P 2ybc'
_symmetry_space_group_name_H-M 'P 1 21/c 1'
_atom_sites_solution_hydrogens geom
_atom_sites_solution_primary direct
_atom_sites_solution_secondary difmap
_audit_creation_method SHELXL-97
_cell_angle_alpha 90.00
_cell_angle_beta 96.4740(10)
_cell_angle_gamma 90.00
_cell_formula_units_Z 4
_cell_length_a 13.35850(10)
_cell_length_b 15.4326(2)
_cell_length_c 17.3314(2)
_cell_measurement_reflns_used 45210
_cell_measurement_temperature 150(2)
_cell_measurement_theta_max 30.034
_cell_measurement_theta_min 2.910
_cell_volume 3550.19(7)
_computing_cell_refinement 'HKL Scalepack (Otwinski & Minor, 1997)'
_computing_data_collection 'Collect (Nonius BV, 1997-2000)'
_computing_data_reduction
;
 DENZO-SCALEPACK Z. Otwinowski and W. Minor, " 
 Processing of X-ray Diffraction Data Collected in Oscillation Mode ", 
 Methods in Enzymology, Volume 276: Macromolecular Crystallography, 
 part A, p.307-326, 1997,C.W. Carter, Jr. & R. M. Sweet, Eds., Academic Press.
;
_computing_molecular_graphics 'ORTEP3 for Windows - Farrugia, L. J. J. Appl. Crystallogr. 1997, 30, 565'
_computing_publication_material
;
 'WinGX publication routines, Farrugia, 
 L. J., J. Appl. Crystallogr., 1999, 32, 837-838
;
_computing_structure_refinement
;
 SHELXL97 -Program for Crystal Structure Analysis (Release 97-2). 
 Sheldrick, G.M., Instit\"ut f\"ur Anorganische Chemie der Universit\"at, 
 Tammanstrasse 4, D-3400 G\"ottingen, Germany, 1998 
;
_computing_structure_solution
; 
 SIR97- Altomare A., Burla M.C., Camalli M., Cascarano G.L., Giacovazzo C. , 
 Guagliardi A., Moliterni A.G.G., Polidori G.,Spagna R. 
 (1999) J. Appl. Cryst. 32, 115-119
;
_diffrn_ambient_temperature 150(2)
_diffrn_measured_fraction_theta_full 0.997
_diffrn_measured_fraction_theta_max 0.997
_diffrn_measurement_device_type 'Nonius Kappa CCD'
_diffrn_measurement_method '225 1.9 degree images with \v scans'
_diffrn_radiation_monochromator graphite
_diffrn_radiation_source 'fine-focus sealed tube'
_diffrn_radiation_type MoK\a
_diffrn_radiation_wavelength 0.71073
_diffrn_reflns_av_R_equivalents 0.0572
_diffrn_reflns_av_sigmaI/netI 0.0425
_diffrn_reflns_limit_h_max 18
_diffrn_reflns_limit_h_min -18
_diffrn_reflns_limit_k_max 21
_diffrn_reflns_limit_k_min -21
_diffrn_reflns_limit_l_max 24
_diffrn_reflns_limit_l_min -24
_diffrn_reflns_number 66075
_diffrn_reflns_theta_full 30.05
_diffrn_reflns_theta_max 30.05
_diffrn_reflns_theta_min 2.96
_diffrn_standards_decay_% 0
_diffrn_standards_number 0
_exptl_absorpt_coefficient_mu 2.353
_exptl_absorpt_correction_T_max 0.6244
_exptl_absorpt_correction_T_min 0.6244
_exptl_absorpt_correction_type multi-scan
_exptl_absorpt_process_details
;
multi-scan from symmetry-related measurements 
 Sortav (Blessing 1995)
;
_exptl_crystal_colour colourless
_exptl_crystal_density_diffrn 1.812
_exptl_crystal_description cube
_exptl_crystal_F_000 1920
_exptl_crystal_size_max 0.20
_exptl_crystal_size_mid 0.20
_exptl_crystal_size_min 0.20
_refine_diff_density_max 1.586
_refine_diff_density_min -1.317
_refine_diff_density_rms 0.182
_refine_ls_extinction_method none
_refine_ls_goodness_of_fit_ref 1.108
_refine_ls_hydrogen_treatment mixed
_refine_ls_matrix_type full
_refine_ls_number_parameters 371
_refine_ls_number_reflns 10383
_refine_ls_number_restraints 1
_refine_ls_restrained_S_all 1.108
_refine_ls_R_factor_all 0.0568
_refine_ls_R_factor_gt 0.0383
_refine_ls_shift/su_max 0.001
_refine_ls_shift/su_mean 0.000
_refine_ls_structure_factor_coef Fsqd
_refine_ls_weighting_details 'calc w=1/[\s^2^(Fo^2^)+(0.0343P)^2^+8.4549P] where P=(Fo^2^+2Fc^2^)/3'
_refine_ls_weighting_scheme calc
_refine_ls_wR_factor_gt 0.0853
_refine_ls_wR_factor_ref 0.0923
_reflns_number_gt 8241
_reflns_number_total 10383
_reflns_threshold_expression >2sigma(I)
_cod_data_source_file ic1018423_si_001_4.cif
_cod_data_source_block compound4
_cod_database_code 4324417

loop_
_symmetry_equiv_pos_as_xyz
'x, y, z'
'-x, y+1/2, -z+1/2'
'-x, -y, -z'
'x, -y-1/2, z-1/2'

loop_
_atom_site_label
_atom_site_type_symbol
_atom_site_fract_x
_atom_site_fract_y
_atom_site_fract_z
_atom_site_U_iso_or_equiv
_atom_site_adp_type
_atom_site_occupancy
_atom_site_symmetry_multiplicity
_atom_site_calc_flag
_atom_site_refinement_flags
Sn1 Sn 0.375267(19) 0.033590(16) 0.329095(15) 0.02169(7) Uani 1 1 d .
Sn2 Sn 0.093537(18) 0.065693(15) 0.133066(14) 0.01813(6) Uani 1 1 d .
Sn3 Sn 0.234091(18) 0.322224(15) 0.266034(14) 0.01807(6) Uani 1 1 d .
S1 S -0.15207(7) -0.01130(6) 0.09196(6) 0.02396(19) Uani 1 1 d .
S2 S 0.33419(7) 0.51787(7) 0.15550(6) 0.0287(2) Uani 1 1 d .
P1 P 0.14899(7) 0.12802(6) 0.31838(5) 0.01670(17) Uani 1 1 d .
P2 P 0.32390(7) 0.15671(6) 0.17112(5) 0.01852(18) Uani 1 1 d .
O1 O 0.08582(19) 0.12495(17) 0.23872(14) 0.0216(5) Uani 1 1 d .
O2 O 0.20683(19) 0.21322(16) 0.33116(14) 0.0201(5) Uani 1 1 d .
O3 O 0.22021(19) 0.05029(16) 0.32863(15) 0.0221(5) Uani 1 1 d .
O4 O 0.24939(19) 0.08496(17) 0.14291(15) 0.0225(5) Uani 1 1 d .
O5 O 0.38374(19) 0.13232(17) 0.24881(15) 0.0237(5) Uani 1 1 d .
O6 O 0.27076(19) 0.24397(16) 0.17584(15) 0.0222(5) Uani 1 1 d .
O7 O -0.0820(2) 0.03504(19) 0.14912(17) 0.0304(6) Uani 1 1 d .
O8 O -0.1747(2) -0.09905(19) 0.11742(17) 0.0308(6) Uani 1 1 d .
O9 O -0.1190(2) -0.0092(2) 0.01560(17) 0.0341(7) Uani 1 1 d .
O10 O 0.2689(2) 0.4581(2) 0.1905(2) 0.0484(9) Uani 1 1 d .
O11 O 0.3258(3) 0.5122(3) 0.0729(2) 0.0660(13) Uani 1 1 d .
O12 O 0.4377(2) 0.5157(2) 0.1914(2) 0.0429(8) Uani 1 1 d .
O13 O 0.3356(3) -0.0739(2) 0.42947(19) 0.0422(8) Uani 1 1 d D
C1 C 0.4307(3) 0.1031(3) 0.4279(3) 0.0340(10) Uani 1 1 d .
H1A H 0.4563 0.1592 0.4125 0.051 Uiso 1 1 calc R
H1B H 0.4854 0.0704 0.4571 0.051 Uiso 1 1 calc R
H1C H 0.3764 0.1123 0.4607 0.051 Uiso 1 1 calc R
C2 C 0.3705(3) -0.0768(3) 0.2586(2) 0.0281(8) Uani 1 1 d .
H2A H 0.3011 -0.0985 0.2499 0.042 Uiso 1 1 calc R
H2B H 0.4142 -0.1217 0.2842 0.042 Uiso 1 1 calc R
H2C H 0.3938 -0.0620 0.2086 0.042 Uiso 1 1 calc R
C3 C 0.0411(3) 0.1690(3) 0.0619(2) 0.0272(8) Uani 1 1 d .
H3A H 0.0082 0.2116 0.0925 0.041 Uiso 1 1 calc R
H3B H -0.0073 0.1476 0.0195 0.041 Uiso 1 1 calc R
H3C H 0.0980 0.1964 0.0402 0.041 Uiso 1 1 calc R
C4 C 0.1101(3) -0.0682(2) 0.1503(2) 0.0251(8) Uani 1 1 d .
H4A H 0.1090 -0.0815 0.2055 0.038 Uiso 1 1 calc R
H4B H 0.1745 -0.0870 0.1338 0.038 Uiso 1 1 calc R
H4C H 0.0548 -0.0986 0.1197 0.038 Uiso 1 1 calc R
C5 C 0.3803(3) 0.3482(3) 0.3187(2) 0.0238(7) Uani 1 1 d .
H5A H 0.4157 0.2935 0.3310 0.036 Uiso 1 1 calc R
H5B H 0.3765 0.3812 0.3666 0.036 Uiso 1 1 calc R
H5C H 0.4168 0.3821 0.2831 0.036 Uiso 1 1 calc R
C6 C 0.0884(3) 0.3518(3) 0.2163(2) 0.0263(8) Uani 1 1 d .
H6A H 0.0880 0.3585 0.1601 0.039 Uiso 1 1 calc R
H6B H 0.0662 0.4059 0.2386 0.039 Uiso 1 1 calc R
H6C H 0.0425 0.3048 0.2271 0.039 Uiso 1 1 calc R
C7 C 0.0618(3) 0.1231(2) 0.3917(2) 0.0212(7) Uani 1 1 d .
C8 C -0.0057(3) 0.2034(3) 0.3828(2) 0.0282(8) Uani 1 1 d .
H8A H -0.0440 0.2034 0.3311 0.042 Uiso 1 1 calc R
H8B H 0.0361 0.2556 0.3890 0.042 Uiso 1 1 calc R
H8C H -0.0524 0.2025 0.4225 0.042 Uiso 1 1 calc R
C9 C 0.1224(3) 0.1212(3) 0.4720(2) 0.0301(9) Uani 1 1 d .
H9A H 0.1654 0.1727 0.4786 0.045 Uiso 1 1 calc R
H9B H 0.1645 0.0691 0.4769 0.045 Uiso 1 1 calc R
H9C H 0.0761 0.1207 0.5120 0.045 Uiso 1 1 calc R
C10 C -0.0023(3) 0.0413(3) 0.3792(3) 0.0309(9) Uani 1 1 d .
H10A H -0.0509 0.0393 0.4175 0.046 Uiso 1 1 calc R
H10B H 0.0413 -0.0099 0.3853 0.046 Uiso 1 1 calc R
H10C H -0.0385 0.0419 0.3268 0.046 Uiso 1 1 calc R
C11 C 0.4127(3) 0.1688(3) 0.1001(2) 0.0258(8) Uani 1 1 d .
C12 C 0.4663(3) 0.0816(3) 0.0922(3) 0.0369(10) Uani 1 1 d .
H12A H 0.5107 0.0858 0.0511 0.055 Uiso 1 1 calc R
H12B H 0.4160 0.0362 0.0791 0.055 Uiso 1 1 calc R
H12C H 0.5063 0.0673 0.1415 0.055 Uiso 1 1 calc R
C13 C 0.3533(4) 0.1958(3) 0.0226(2) 0.0366(10) Uani 1 1 d .
H13A H 0.3166 0.2496 0.0299 0.055 Uiso 1 1 calc R
H13B H 0.3053 0.1499 0.0049 0.055 Uiso 1 1 calc R
H13C H 0.4000 0.2049 -0.0163 0.055 Uiso 1 1 calc R
C14 C 0.4883(3) 0.2403(3) 0.1273(3) 0.0382(10) Uani 1 1 d .
H14A H 0.5257 0.2235 0.1770 0.057 Uiso 1 1 calc R
H14B H 0.4520 0.2945 0.1340 0.057 Uiso 1 1 calc R
H14C H 0.5353 0.2485 0.0885 0.057 Uiso 1 1 calc R
C15 C -0.2664(3) 0.0465(3) 0.0863(4) 0.0451(12) Uani 1 1 d .
H15A H -0.3171 0.0173 0.0490 0.054 Uiso 1 1 calc R
H15B H -0.2917 0.0464 0.1378 0.054 Uiso 1 1 calc R
C16 C -0.2528(5) 0.1388(4) 0.0605(6) 0.083(3) Uani 1 1 d .
H16A H -0.1998 0.1667 0.0956 0.125 Uiso 1 1 calc R
H16B H -0.3162 0.1706 0.0617 0.125 Uiso 1 1 calc R
H16C H -0.2337 0.1391 0.0076 0.125 Uiso 1 1 calc R
C17 C 0.2874(5) 0.6218(4) 0.1782(6) 0.079(2) Uani 1 1 d .
H17A H 0.2163 0.6261 0.1551 0.094 Uiso 1 1 calc R
H17B H 0.2882 0.6261 0.2352 0.094 Uiso 1 1 calc R
C18 C 0.3422(6) 0.6950(5) 0.1516(6) 0.090(3) Uani 1 1 d .
H18A H 0.4127 0.6919 0.1743 0.135 Uiso 1 1 calc R
H18B H 0.3121 0.7490 0.1678 0.135 Uiso 1 1 calc R
H18C H 0.3389 0.6934 0.0949 0.135 Uiso 1 1 calc R
C19 C 0.2494(5) -0.1284(4) 0.4183(4) 0.0654(17) Uani 1 1 d .
H19A H 0.1886 -0.0926 0.4094 0.098 Uiso 1 1 calc R
H19B H 0.2461 -0.1643 0.4645 0.098 Uiso 1 1 calc R
H19C H 0.2541 -0.1657 0.3731 0.098 Uiso 1 1 calc R
H13 H 0.342(5) -0.057(4) 0.4771(15) 0.056(18) Uiso 1 1 d D

loop_
_atom_site_aniso_label
_atom_site_aniso_U_11
_atom_site_aniso_U_22
_atom_site_aniso_U_33
_atom_site_aniso_U_23
_atom_site_aniso_U_13
_atom_site_aniso_U_12
Sn1 0.02179(13) 0.01937(12) 0.02288(13) -0.00289(9) -0.00198(9) 0.00485(9)
Sn2 0.01726(12) 0.01716(12) 0.01974(12) -0.00015(9) 0.00104(9) -0.00161(9)
Sn3 0.01618(11) 0.01554(11) 0.02247(12) 0.00005(9) 0.00204(9) -0.00058(8)
S1 0.0172(4) 0.0261(5) 0.0286(5) -0.0020(4) 0.0025(3) -0.0008(3)
S2 0.0231(5) 0.0306(5) 0.0319(5) 0.0093(4) 0.0013(4) -0.0025(4)
P1 0.0163(4) 0.0150(4) 0.0189(4) 0.0003(3) 0.0026(3) 0.0003(3)
P2 0.0153(4) 0.0186(4) 0.0219(4) -0.0023(3) 0.0036(3) -0.0011(3)
O1 0.0220(12) 0.0231(13) 0.0197(12) -0.0030(10) 0.0015(10) -0.0001(10)
O2 0.0217(12) 0.0165(12) 0.0220(12) 0.0017(10) 0.0028(10) -0.0033(10)
O3 0.0199(12) 0.0186(12) 0.0280(13) 0.0015(10) 0.0033(10) 0.0032(10)
O4 0.0177(12) 0.0202(12) 0.0302(14) -0.0039(11) 0.0046(10) -0.0028(10)
O5 0.0214(13) 0.0231(13) 0.0263(13) 0.0002(11) 0.0011(10) -0.0001(10)
O6 0.0253(13) 0.0183(12) 0.0234(13) -0.0004(10) 0.0049(10) 0.0029(10)
O7 0.0227(14) 0.0351(16) 0.0331(15) -0.0053(12) 0.0025(12) -0.0076(12)
O8 0.0264(14) 0.0296(15) 0.0361(16) 0.0008(12) 0.0025(12) -0.0044(12)
O9 0.0401(17) 0.0355(16) 0.0276(15) 0.0002(13) 0.0075(13) -0.0029(14)
O10 0.0313(17) 0.050(2) 0.064(2) 0.0295(18) 0.0039(16) -0.0081(15)
O11 0.080(3) 0.087(3) 0.0296(18) -0.0026(19) 0.0003(19) -0.038(3)
O12 0.0256(15) 0.050(2) 0.052(2) 0.0203(16) -0.0005(14) -0.0007(14)
O13 0.058(2) 0.0388(18) 0.0287(17) 0.0036(14) 0.0001(15) 0.0093(16)
C1 0.034(2) 0.034(2) 0.033(2) -0.0145(18) -0.0024(18) 0.0054(18)
C2 0.030(2) 0.0224(18) 0.032(2) -0.0067(16) -0.0005(16) 0.0054(16)
C3 0.032(2) 0.0247(19) 0.0250(19) 0.0067(15) 0.0024(16) 0.0031(16)
C4 0.0263(19) 0.0167(17) 0.033(2) 0.0032(15) 0.0042(16) -0.0012(14)
C5 0.0162(16) 0.0282(19) 0.0267(18) -0.0018(15) 0.0016(14) -0.0007(14)
C6 0.0199(18) 0.0258(19) 0.033(2) 0.0051(16) 0.0009(15) 0.0022(15)
C7 0.0238(17) 0.0187(17) 0.0220(17) -0.0003(14) 0.0068(14) -0.0024(14)
C8 0.0254(19) 0.0272(19) 0.033(2) -0.0021(16) 0.0096(16) 0.0012(16)
C9 0.037(2) 0.032(2) 0.0220(18) 0.0023(16) 0.0054(16) -0.0012(18)
C10 0.033(2) 0.0254(19) 0.036(2) -0.0020(17) 0.0108(18) -0.0113(17)
C11 0.0230(18) 0.0242(19) 0.032(2) -0.0045(15) 0.0105(16) -0.0031(15)
C12 0.031(2) 0.037(2) 0.045(3) -0.009(2) 0.0152(19) 0.0054(19)
C13 0.039(2) 0.048(3) 0.024(2) 0.0024(19) 0.0121(18) -0.004(2)
C14 0.030(2) 0.040(2) 0.047(3) -0.009(2) 0.0138(19) -0.0145(19)
C15 0.022(2) 0.034(2) 0.078(4) -0.005(2) 0.003(2) 0.0047(18)
C16 0.038(3) 0.046(3) 0.167(8) 0.015(4) 0.014(4) 0.015(3)
C17 0.042(3) 0.047(4) 0.148(7) 0.010(4) 0.016(4) 0.008(3)
C18 0.092(6) 0.052(4) 0.123(7) -0.014(4) -0.003(5) 0.002(4)
C19 0.090(5) 0.041(3) 0.065(4) 0.010(3) 0.007(3) -0.009(3)

loop_
_atom_type_symbol
_atom_type_description
_atom_type_scat_dispersion_real
_atom_type_scat_dispersion_imag
_atom_type_scat_source
C C 0.0033 0.0016 'International Tables Vol C Tables 4.2.6.8 and 6.1.1.4'
H H 0.0000 0.0000 'International Tables Vol C Tables 4.2.6.8 and 6.1.1.4'
O O 0.0106 0.0060 'International Tables Vol C Tables 4.2.6.8 and 6.1.1.4'
S S 0.1246 0.1234 'International Tables Vol C Tables 4.2.6.8 and 6.1.1.4'
P P 0.1023 0.0942 'International Tables Vol C Tables 4.2.6.8 and 6.1.1.4'
Sn Sn -0.6537 1.4246 'International Tables Vol C Tables 4.2.6.8 and 6.1.1.4'

loop_
_geom_angle_atom_site_label_1
_geom_angle_atom_site_label_2
_geom_angle_atom_site_label_3
_geom_angle
_geom_angle_site_symmetry_3
O5 Sn1 C1 97.59(16) .
O5 Sn1 O3 92.06(10) .
C1 Sn1 O3 101.54(14) .
O5 Sn1 C2 101.92(14) .
C1 Sn1 C2 152.00(17) .
O3 Sn1 C2 97.65(13) .
O5 Sn1 O13 169.85(11) .
C1 Sn1 O13 81.57(16) .
O3 Sn1 O13 78.27(11) .
C2 Sn1 O13 82.61(14) .
O1 Sn2 C3 97.99(14) .
O1 Sn2 O4 90.77(10) .
C3 Sn2 O4 101.76(14) .
O1 Sn2 C4 109.02(14) .
C3 Sn2 C4 149.35(16) .
O4 Sn2 C4 92.30(13) .
O1 Sn2 O7 80.76(10) .
C3 Sn2 O7 87.31(14) .
O4 Sn2 O7 168.43(10) .
C4 Sn2 O7 83.12(13) .
O6 Sn3 O2 90.50(10) .
O6 Sn3 C6 96.01(14) .
O2 Sn3 C6 100.85(13) .
O6 Sn3 C5 98.71(13) .
O2 Sn3 C5 97.45(13) .
C6 Sn3 C5 156.35(16) .
O6 Sn3 O10 91.14(12) .
O2 Sn3 O10 178.14(12) .
C6 Sn3 O10 79.86(13) .
C5 Sn3 O10 81.43(14) .
O6 Sn3 O8 172.13(10) 2
O2 Sn3 O8 82.35(10) 2
C6 Sn3 O8 82.20(13) 2
C5 Sn3 O8 85.54(12) 2
O10 Sn3 O8 96.07(12) 2
O9 S1 O8 113.04(18) .
O9 S1 O7 111.74(18) .
O8 S1 O7 112.57(18) .
O9 S1 C15 106.9(2) .
O8 S1 C15 106.1(2) .
O7 S1 C15 105.9(2) .
O11 S2 O10 113.5(2) .
O11 S2 O12 113.1(2) .
O10 S2 O12 113.2(2) .
O11 S2 C17 106.6(4) .
O10 S2 C17 103.8(3) .
O12 S2 C17 105.5(3) .
O2 P1 O3 111.12(15) .
O2 P1 O1 111.99(14) .
O3 P1 O1 110.61(15) .
O2 P1 C7 106.71(16) .
O3 P1 C7 108.98(16) .
O1 P1 C7 107.23(16) .
O6 P2 O4 111.40(15) .
O6 P2 O5 111.62(15) .
O4 P2 O5 111.01(15) .
O6 P2 C11 106.79(17) .
O4 P2 C11 108.04(17) .
O5 P2 C11 107.76(17) .
P1 O1 Sn2 137.35(16) .
P1 O2 Sn3 137.17(15) .
P1 O3 Sn1 134.58(16) .
P2 O4 Sn2 137.23(16) .
P2 O5 Sn1 134.96(16) .
P2 O6 Sn3 134.65(16) .
S1 O7 Sn2 124.39(17) .
S1 O8 Sn3 140.26(18) 2_545
S2 O10 Sn3 153.5(2) .
C19 O13 Sn1 121.9(3) .
C19 O13 H13 108(4) .
Sn1 O13 H13 117(4) .
Sn1 C1 H1A 109.5 .
Sn1 C1 H1B 109.5 .
H1A C1 H1B 109.5 .
Sn1 C1 H1C 109.5 .
H1A C1 H1C 109.5 .
H1B C1 H1C 109.5 .
Sn1 C2 H2A 109.5 .
Sn1 C2 H2B 109.5 .
H2A C2 H2B 109.5 .
Sn1 C2 H2C 109.5 .
H2A C2 H2C 109.5 .
H2B C2 H2C 109.5 .
Sn2 C3 H3A 109.5 .
Sn2 C3 H3B 109.5 .
H3A C3 H3B 109.5 .
Sn2 C3 H3C 109.5 .
H3A C3 H3C 109.5 .
H3B C3 H3C 109.5 .
Sn2 C4 H4A 109.5 .
Sn2 C4 H4B 109.5 .
H4A C4 H4B 109.5 .
Sn2 C4 H4C 109.5 .
H4A C4 H4C 109.5 .
H4B C4 H4C 109.5 .
Sn3 C5 H5A 109.5 .
Sn3 C5 H5B 109.5 .
H5A C5 H5B 109.5 .
Sn3 C5 H5C 109.5 .
H5A C5 H5C 109.5 .
H5B C5 H5C 109.5 .
Sn3 C6 H6A 109.5 .
Sn3 C6 H6B 109.5 .
H6A C6 H6B 109.5 .
Sn3 C6 H6C 109.5 .
H6A C6 H6C 109.5 .
H6B C6 H6C 109.5 .
C10 C7 C8 109.9(3) .
C10 C7 C9 110.1(3) .
C8 C7 C9 110.6(3) .
C10 C7 P1 109.2(3) .
C8 C7 P1 108.2(3) .
C9 C7 P1 108.8(3) .
C7 C8 H8A 109.5 .
C7 C8 H8B 109.5 .
H8A C8 H8B 109.5 .
C7 C8 H8C 109.5 .
H8A C8 H8C 109.5 .
H8B C8 H8C 109.5 .
C7 C9 H9A 109.5 .
C7 C9 H9B 109.5 .
H9A C9 H9B 109.5 .
C7 C9 H9C 109.5 .
H9A C9 H9C 109.5 .
H9B C9 H9C 109.5 .
C7 C10 H10A 109.5 .
C7 C10 H10B 109.5 .
H10A C10 H10B 109.5 .
C7 C10 H10C 109.5 .
H10A C10 H10C 109.5 .
H10B C10 H10C 109.5 .
C14 C11 C12 111.1(4) .
C14 C11 C13 109.4(4) .
C12 C11 C13 111.0(4) .
C14 C11 P2 108.9(3) .
C12 C11 P2 108.5(3) .
C13 C11 P2 107.9(3) .
C11 C12 H12A 109.5 .
C11 C12 H12B 109.5 .
H12A C12 H12B 109.5 .
C11 C12 H12C 109.5 .
H12A C12 H12C 109.5 .
H12B C12 H12C 109.5 .
C11 C13 H13A 109.5 .
C11 C13 H13B 109.5 .
H13A C13 H13B 109.5 .
C11 C13 H13C 109.5 .
H13A C13 H13C 109.5 .
H13B C13 H13C 109.5 .
C11 C14 H14A 109.5 .
C11 C14 H14B 109.5 .
H14A C14 H14B 109.5 .
C11 C14 H14C 109.5 .
H14A C14 H14C 109.5 .
H14B C14 H14C 109.5 .
C16 C15 S1 111.2(4) .
C16 C15 H15A 109.4 .
S1 C15 H15A 109.4 .
C16 C15 H15B 109.4 .
S1 C15 H15B 109.4 .
H15A C15 H15B 108.0 .
C15 C16 H16A 109.5 .
C15 C16 H16B 109.5 .
H16A C16 H16B 109.5 .
C15 C16 H16C 109.5 .
H16A C16 H16C 109.5 .
H16B C16 H16C 109.5 .
C18 C17 S2 115.4(5) .
C18 C17 H17A 108.4 .
S2 C17 H17A 108.4 .
C18 C17 H17B 108.4 .
S2 C17 H17B 108.4 .
H17A C17 H17B 107.5 .
C17 C18 H18A 109.5 .
C17 C18 H18B 109.5 .
H18A C18 H18B 109.5 .
C17 C18 H18C 109.5 .
H18A C18 H18C 109.5 .
H18B C18 H18C 109.5 .
O13 C19 H19A 109.5 .
O13 C19 H19B 109.5 .
H19A C19 H19B 109.5 .
O13 C19 H19C 109.5 .
H19A C19 H19C 109.5 .
H19B C19 H19C 109.5 .

loop_
_geom_bond_atom_site_label_1
_geom_bond_atom_site_label_2
_geom_bond_distance
_geom_bond_site_symmetry_2
Sn1 O5 2.075(3) .
Sn1 C1 2.085(4) .
Sn1 O3 2.086(3) .
Sn1 C2 2.094(4) .
Sn1 O13 2.504(3) .
Sn2 O1 2.060(2) .
Sn2 C3 2.088(4) .
Sn2 O4 2.091(2) .
Sn2 C4 2.095(4) .
Sn2 O7 2.439(3) .
Sn3 O6 2.077(3) .
Sn3 O2 2.081(2) .
Sn3 C6 2.088(4) .
Sn3 C5 2.099(4) .
Sn3 O10 2.542(3) .
Sn3 O8 2.559(3) 2
S1 O9 1.442(3) .
S1 O8 1.466(3) .
S1 O7 1.469(3) .
S1 C15 1.761(4) .
S2 O11 1.427(4) .
S2 O10 1.449(3) .
S2 O12 1.451(3) .
S2 C17 1.781(7) .
P1 O2 1.529(3) .
P1 O3 1.529(3) .
P1 O1 1.535(3) .
P1 C7 1.819(4) .
P2 O6 1.529(3) .
P2 O4 1.532(3) .
P2 O5 1.533(3) .
P2 C11 1.812(4) .
O8 Sn3 2.559(3) 2_545
O13 C19 1.421(7) .
O13 H13 0.861(19) .
C1 H1A 0.9800 .
C1 H1B 0.9800 .
C1 H1C 0.9800 .
C2 H2A 0.9800 .
C2 H2B 0.9800 .
C2 H2C 0.9800 .
C3 H3A 0.9800 .
C3 H3B 0.9800 .
C3 H3C 0.9800 .
C4 H4A 0.9800 .
C4 H4B 0.9800 .
C4 H4C 0.9800 .
C5 H5A 0.9800 .
C5 H5B 0.9800 .
C5 H5C 0.9800 .
C6 H6A 0.9800 .
C6 H6B 0.9800 .
C6 H6C 0.9800 .
C7 C10 1.528(5) .
C7 C8 1.530(5) .
C7 C9 1.530(5) .
C8 H8A 0.9800 .
C8 H8B 0.9800 .
C8 H8C 0.9800 .
C9 H9A 0.9800 .
C9 H9B 0.9800 .
C9 H9C 0.9800 .
C10 H10A 0.9800 .
C10 H10B 0.9800 .
C10 H10C 0.9800 .
C11 C14 1.533(6) .
C11 C12 1.537(6) .
C11 C13 1.539(6) .
C12 H12A 0.9800 .
C12 H12B 0.9800 .
C12 H12C 0.9800 .
C13 H13A 0.9800 .
C13 H13B 0.9800 .
C13 H13C 0.9800 .
C14 H14A 0.9800 .
C14 H14B 0.9800 .
C14 H14C 0.9800 .
C15 C16 1.511(8) .
C15 H15A 0.9900 .
C15 H15B 0.9900 .
C16 H16A 0.9800 .
C16 H16B 0.9800 .
C16 H16C 0.9800 .
C17 C18 1.449(10) .
C17 H17A 0.9900 .
C17 H17B 0.9900 .
C18 H18A 0.9800 .
C18 H18B 0.9800 .
C18 H18C 0.9800 .
C19 H19A 0.9800 .
C19 H19B 0.9800 .
C19 H19C 0.9800 .
